data_1519348
loop_
_publ_author_name
'Littlechild, Jenny A.'
'Coles, Simon J.'
'Hursthouse, Michael B.'

_publ_section_title
;
 C15H17NO4
;
_journal_name_full 'Crystal Structure Report Archive'
_journal_page_first 780
_journal_year 2001
_chemical_formula_sum 'C15 H17 N O4'
_chemical_formula_weight 275.30
_space_group_IT_number 4
_symmetry_cell_setting monoclinic
_symmetry_space_group_name_Hall 'P 2yb'
_symmetry_space_group_name_H-M 'P 1 21 1'
_atom_sites_solution_hydrogens geom
_atom_sites_solution_primary direct
_atom_sites_solution_secondary difmap
_cell_angle_alpha 90.00
_cell_angle_beta 97.07(3)
_cell_angle_gamma 90.00
_cell_formula_units_Z 2
_cell_length_a 7.6905(15)
_cell_length_b 9.930(2)
_cell_length_c 9.0526(18)
_cell_measurement_reflns_used 3865
_cell_measurement_temperature 150(2)
_cell_measurement_theta_max 27.48
_cell_measurement_theta_min 2.91
_cell_volume 686.1(2)
_computing_cell_refinement 'DENZO, COLLECT'
_computing_data_reduction 'DENZO, COLLECT'
_computing_molecular_graphics 'CAMERON (Watkin, Pearce 1995)'
_computing_structure_refinement 'SHELXL-97 (Sheldrick, 1997)'
_computing_structure_solution 'SHELXS-97 (Sheldrick, 1990)'
_diffrn_ambient_temperature 150(2)
_diffrn_detector_area_resol_mean 9.091
_diffrn_measured_fraction_theta_full 0.990
_diffrn_measured_fraction_theta_max 0.990
_diffrn_measurement_device_type 'Nonius KappaCCD Area Detector'
_diffrn_measurement_method '\\f and \\w scans to fill Ewald Sphere'
_diffrn_radiation_monochromator graphite
_diffrn_radiation_source 'Nonius FR591 rotating anode'
_diffrn_radiation_type MoK\a
_diffrn_radiation_wavelength 0.71073
_diffrn_reflns_av_R_equivalents 0.0749
_diffrn_reflns_av_sigmaI/netI 0.0855
_diffrn_reflns_limit_h_max 9
_diffrn_reflns_limit_h_min -9
_diffrn_reflns_limit_k_max 12
_diffrn_reflns_limit_k_min -12
_diffrn_reflns_limit_l_max 11
_diffrn_reflns_limit_l_min -10
_diffrn_reflns_number 5190
_diffrn_reflns_theta_full 27.49
_diffrn_reflns_theta_max 27.49
_diffrn_reflns_theta_min 3.06
_exptl_absorpt_coefficient_mu 0.097
_exptl_absorpt_correction_T_max 0.9952
_exptl_absorpt_correction_T_min 0.9641
_exptl_crystal_colour colourless
_exptl_crystal_density_diffrn 1.333
_exptl_crystal_density_method 'not measured'
_exptl_crystal_description plate
_exptl_crystal_F_000 292
_exptl_crystal_size_max 0.38
_exptl_crystal_size_mid 0.18
_exptl_crystal_size_min 0.05
_refine_diff_density_max 0.313
_refine_diff_density_min -0.438
_refine_diff_density_rms 0.080
_refine_ls_abs_structure_details 'Flack H D (1983), Acta Cryst. A39, 876-881'
_refine_ls_abs_structure_Flack -0.2(14)
_refine_ls_extinction_coef 0.091(14)
_refine_ls_extinction_expression Fc^*^=kFc[1+0.001xFc^2^\l^3^/sin(2\q)]^-1/4^
_refine_ls_extinction_method SHELXL
_refine_ls_goodness_of_fit_ref 1.010
_refine_ls_hydrogen_treatment mixed
_refine_ls_matrix_type full
_refine_ls_number_parameters 183
_refine_ls_number_reflns 2916
_refine_ls_number_restraints 1
_refine_ls_restrained_S_all 1.010
_refine_ls_R_factor_all 0.0779
_refine_ls_R_factor_gt 0.0626
_refine_ls_shift/su_max 0.001
_refine_ls_shift/su_mean 0.000
_refine_ls_structure_factor_coef Fsqd
_refine_ls_weighting_details 'calc w=1/[\s^2^(Fo^2^)+(0.0958P)^2^+0.0000P] where P=(Fo^2^+2Fc^2^)/3'
_refine_ls_weighting_scheme calc
_refine_ls_wR_factor_gt 0.1451
_refine_ls_wR_factor_ref 0.1562
_reflns_number_gt 2405
_reflns_number_total 2916
_reflns_threshold_expression >2sigma(I)
_cod_data_source_file eCrystal-780.cif
_cod_data_source_block s92
_cod_depositor_comments
;
Citation :
Littlechild, Jenny A. and Coles, Simon J. and Hursthouse, Michael B. (2001) 
University of Southampton, Crystal Structure Report Archive. 

More at:
http://ecrystals.chem.soton.ac.uk/780/

The following automatic conversions were performed:

'_symmetry_cell_setting' value 'Monoclinic' changed to 'monoclinic'
according to the built-in table from CIF Core dictionary named
'cif_core.dic' version 2.4.1 from 2010-06-29.

Automatic conversion script
Id: cif_fix_values 3105 2015-03-04 15:46:00Z robertas 
;
_cod_original_cell_volume 686.0(2)
_cod_original_sg_symbol_H-M P2(1)
_cod_database_code 1519348

loop_
_symmetry_equiv_pos_as_xyz
'x, y, z'
'-x, y+1/2, -z'

loop_
_atom_site_label
_atom_site_type_symbol
_atom_site_fract_x
_atom_site_fract_y
_atom_site_fract_z
_atom_site_U_iso_or_equiv
_atom_site_adp_type
_atom_site_occupancy
_atom_site_symmetry_multiplicity
_atom_site_calc_flag
_atom_site_refinement_flags
_atom_site_disorder_assembly
_atom_site_disorder_group
C1 C 0.2852(4) 0.9679(3) 0.3896(3) 0.0274(6) Uani 1 1 d . . .
C2 C 0.4028(4) 1.1817(3) 0.4052(3) 0.0307(7) Uani 1 1 d . . .
H2 H 0.5223 1.2224 0.4099 0.037 Uiso 1 1 calc R . .
C3 C 0.3231(4) 1.1572(3) 0.2440(3) 0.0290(6) Uani 1 1 d . . .
H3A H 0.2758 1.2407 0.1946 0.035 Uiso 1 1 calc R . .
H3B H 0.4071 1.1144 0.1840 0.035 Uiso 1 1 calc R . .
C4 C 0.1789(3) 1.0609(3) 0.2774(3) 0.0237(6) Uani 1 1 d . . .
H4 H 0.1282 1.0107 0.1863 0.028 Uiso 1 1 calc R . .
C5 C 0.2821(4) 1.2692(3) 0.4836(3) 0.0272(6) Uani 1 1 d . . .
H5A H 0.2694 1.3580 0.4338 0.033 Uiso 1 1 calc R . .
H5B H 0.3347 1.2839 0.5878 0.033 Uiso 1 1 calc R . .
C6 C 0.1002(3) 1.2047(3) 0.4831(3) 0.0216(5) Uani 1 1 d . . .
H6 H 0.0157 1.2803 0.4903 0.026 Uiso 1 1 calc R . .
C7 C 0.0903(3) 1.1147(3) 0.6204(3) 0.0229(6) Uani 1 1 d . . .
C8 C 0.1039(5) 1.1183(3) 0.8817(3) 0.0358(7) Uani 1 1 d . . .
H8A H -0.0091 1.0715 0.8719 0.054 Uiso 1 1 calc R . .
H8B H 0.1095 1.1827 0.9642 0.054 Uiso 1 1 calc R . .
H8C H 0.1990 1.0526 0.9014 0.054 Uiso 1 1 calc R . .
C9 C -0.1295(3) 1.0766(3) 0.3244(3) 0.0235(6) Uani 1 1 d . . .
H9A H -0.2003 1.1175 0.3969 0.028 Uiso 1 1 calc R . .
H9B H -0.1199 0.9789 0.3453 0.028 Uiso 1 1 calc R . .
C10 C -0.2204(4) 1.0982(3) 0.1685(3) 0.0235(6) Uani 1 1 d . . .
C11 C -0.2360(4) 1.2279(3) 0.1112(3) 0.0294(6) Uani 1 1 d . . .
H11 H -0.1894 1.3018 0.1700 0.035 Uiso 1 1 calc R . .
C12 C -0.3201(4) 1.2504(3) -0.0328(4) 0.0346(7) Uani 1 1 d . . .
H12 H -0.3283 1.3390 -0.0725 0.042 Uiso 1 1 calc R . .
C13 C -0.3909(4) 1.1433(3) -0.1170(3) 0.0374(7) Uani 1 1 d . . .
H13 H -0.4486 1.1587 -0.2145 0.045 Uiso 1 1 calc R . .
C14 C -0.3787(4) 1.0150(3) -0.0610(3) 0.0332(7) Uani 1 1 d . . .
H14 H -0.4279 0.9418 -0.1194 0.040 Uiso 1 1 calc R . .
C15 C -0.2932(4) 0.9919(3) 0.0832(3) 0.0282(6) Uani 1 1 d . . .
H15 H -0.2854 0.9030 0.1222 0.034 Uiso 1 1 calc R . .
N1 N 0.0455(3) 1.1367(2) 0.3423(2) 0.0213(5) Uani 1 1 d . . .
O1 O 0.2707(3) 0.8500(2) 0.4118(3) 0.0383(6) Uani 1 1 d . . .
O2 O 0.4105(3) 1.0458(2) 0.4688(2) 0.0330(5) Uani 1 1 d . . .
O3 O 0.0543(3) 0.9979(2) 0.6201(2) 0.0345(5) Uani 1 1 d . . .
O4 O 0.1222(3) 1.18961(19) 0.7450(2) 0.0308(5) Uani 1 1 d . . .

loop_
_atom_site_aniso_label
_atom_site_aniso_U_11
_atom_site_aniso_U_22
_atom_site_aniso_U_33
_atom_site_aniso_U_23
_atom_site_aniso_U_13
_atom_site_aniso_U_12
C1 0.0273(15) 0.0306(16) 0.0230(14) -0.0040(11) -0.0019(11) 0.0064(10)
C2 0.0257(15) 0.0398(17) 0.0256(15) -0.0035(12) -0.0011(11) -0.0036(11)
C3 0.0286(15) 0.0397(17) 0.0185(13) -0.0040(12) 0.0024(11) -0.0020(11)
C4 0.0255(14) 0.0303(14) 0.0144(12) -0.0044(10) -0.0015(10) 0.0013(10)
C5 0.0362(16) 0.0254(14) 0.0187(14) -0.0005(10) -0.0018(12) -0.0045(11)
C6 0.0282(14) 0.0218(13) 0.0141(12) -0.0024(10) -0.0006(10) 0.0018(10)
C7 0.0301(14) 0.0240(14) 0.0142(13) -0.0036(9) 0.0006(11) 0.0011(10)
C8 0.0524(19) 0.0416(17) 0.0130(13) 0.0017(12) 0.0024(13) -0.0035(14)
C9 0.0236(14) 0.0309(15) 0.0154(13) 0.0049(10) 0.0004(11) 0.0000(10)
C10 0.0241(13) 0.0249(14) 0.0207(14) 0.0021(10) -0.0001(11) 0.0019(10)
C11 0.0327(16) 0.0283(15) 0.0253(14) 0.0024(12) -0.0035(11) 0.0007(11)
C12 0.0404(17) 0.0337(17) 0.0271(16) 0.0118(12) -0.0069(13) 0.0040(12)
C13 0.0385(17) 0.0477(18) 0.0226(15) 0.0047(13) -0.0096(12) -0.0001(13)
C14 0.0366(16) 0.0383(17) 0.0222(14) -0.0075(12) -0.0063(12) -0.0005(12)
C15 0.0318(16) 0.0249(14) 0.0262(13) 0.0002(11) -0.0030(11) 0.0008(10)
N1 0.0237(11) 0.0256(11) 0.0137(10) -0.0006(9) -0.0014(8) 0.0010(8)
O1 0.0482(14) 0.0285(13) 0.0362(13) -0.0037(9) -0.0036(10) 0.0107(9)
O2 0.0328(11) 0.0351(11) 0.0276(11) -0.0059(9) -0.0099(8) 0.0051(8)
O3 0.0581(14) 0.0252(12) 0.0192(10) -0.0002(8) 0.0001(9) -0.0058(9)
O4 0.0511(13) 0.0293(11) 0.0113(9) -0.0015(7) 0.0016(9) -0.0010(8)

loop_
_atom_type_symbol
_atom_type_description
_atom_type_scat_dispersion_real
_atom_type_scat_dispersion_imag
_atom_type_scat_source
C C 0.0033 0.0016 'International Tables Vol C Tables 4.2.6.8 and 6.1.1.4'
H H 0.0000 0.0000 'International Tables Vol C Tables 4.2.6.8 and 6.1.1.4'
N N 0.0061 0.0033 'International Tables Vol C Tables 4.2.6.8 and 6.1.1.4'
O O 0.0106 0.0060 'International Tables Vol C Tables 4.2.6.8 and 6.1.1.4'

loop_
_geom_angle_atom_site_label_1
_geom_angle_atom_site_label_2
_geom_angle_atom_site_label_3
_geom_angle
_geom_angle_site_symmetry_1
_geom_angle_site_symmetry_3
O1 C1 O2 122.7(3) . .
O1 C1 C4 130.4(3) . .
O2 C1 C4 106.9(2) . .
O2 C2 C5 110.0(2) . .
O2 C2 C3 102.7(2) . .
C5 C2 C3 110.0(2) . .
C4 C3 C2 97.3(2) . .
N1 C4 C3 108.8(2) . .
N1 C4 C1 112.9(2) . .
C3 C4 C1 99.6(2) . .
C2 C5 C6 111.8(2) . .
N1 C6 C5 111.1(2) . .
N1 C6 C7 113.5(2) . .
C5 C6 C7 112.0(2) . .
O3 C7 O4 123.8(2) . .
O3 C7 C6 126.7(2) . .
O4 C7 C6 109.5(2) . .
N1 C9 C10 111.0(2) . .
C15 C10 C11 119.3(3) . .
C15 C10 C9 121.4(2) . .
C11 C10 C9 119.3(2) . .
C10 C11 C12 120.3(3) . .
C13 C12 C11 119.8(3) . .
C14 C13 C12 120.5(3) . .
C13 C14 C15 119.9(3) . .
C10 C15 C14 120.3(3) . .
C4 N1 C6 116.82(19) . .
C4 N1 C9 115.4(2) . .
C6 N1 C9 116.6(2) . .
C1 O2 C2 108.9(2) . .
C7 O4 C8 114.8(2) . .

loop_
_geom_bond_atom_site_label_1
_geom_bond_atom_site_label_2
_geom_bond_distance
_geom_bond_site_symmetry_2
C1 O1 1.195(4) .
C1 O2 1.368(3) .
C1 C4 1.533(4) .
C2 O2 1.465(4) .
C2 C5 1.510(4) .
C2 C3 1.531(4) .
C3 C4 1.523(4) .
C4 N1 1.454(3) .
C5 C6 1.538(4) .
C6 N1 1.458(3) .
C6 C7 1.541(4) .
C7 O3 1.192(3) .
C7 O4 1.348(3) .
C8 O4 1.447(3) .
C9 N1 1.463(3) .
C9 C10 1.511(4) .
C10 C15 1.385(4) .
C10 C11 1.388(4) .
C11 C12 1.401(4) .
C12 C13 1.380(5) .
C13 C14 1.370(5) .
C14 C15 1.405(4) .
